data_7019528
loop_
_publ_author_name
'Tarushi, Alketa'
'Totta, Xanthippi'
'Raptopoulou, Catherine P.'
'Psycharis, Vassilis'
'Psomas, George'
'Kessissoglou, Dimitris P.'

_publ_section_title
;
 Structural features of mono- and tri-nuclear Zn(ii) complexes with a
 non-steroidal anti-inflammatory drug as ligand.
;
_journal_issue 23
_journal_name_full 'Dalton transactions (Cambridge, England : 2003)'
_journal_page_first 7082
_journal_page_last 7091
_journal_paper_doi 10.1039/c2dt30547j
_journal_volume 41
_journal_year 2012
_chemical_formula_sum 'C86 H74 Cl6 N6 O14 Zn3'
_chemical_formula_weight 1824.32
_chemical_name_systematic
;
?
;
_space_group_IT_number 14
_symmetry_cell_setting monoclinic
_symmetry_space_group_name_Hall '-P 2yn'
_symmetry_space_group_name_H-M 'P 1 21/n 1'
_atom_sites_solution_hydrogens geom
_atom_sites_solution_primary direct
_atom_sites_solution_secondary difmap
_audit_creation_method SHELXL-97
_cell_angle_alpha 90.00
_cell_angle_beta 97.7500(10)
_cell_angle_gamma 90.00
_cell_formula_units_Z 2
_cell_length_a 14.3955(2)
_cell_length_b 11.1192(2)
_cell_length_c 24.9784(4)
_cell_measurement_reflns_used 20344
_cell_measurement_temperature 160(2)
_cell_measurement_theta_max 71.91
_cell_measurement_theta_min 6.55
_cell_volume 3961.68(11)
_computing_cell_refinement 'CrystalClear, Rigaku MSC, 2005'
_computing_data_collection 'CrystalClear, Rigaku MSC, 2005'
_computing_data_reduction 'CrystalClear, Rigaku MSC, 2005'
_computing_structure_refinement 'SHELXL-97 (Sheldrick, 1997)'
_computing_structure_solution 'SHELXS-97 (Sheldrick, 1997)'
_diffrn_ambient_temperature 160(2)
_diffrn_measured_fraction_theta_full 0.958
_diffrn_measured_fraction_theta_max 0.958
_diffrn_measurement_device_type 'Rigaku R-AXIS SPIDER IPDS'
_diffrn_measurement_method '\q scans'
_diffrn_radiation_monochromator graphite
_diffrn_radiation_source 'fine-focus sealed tube'
_diffrn_radiation_type CuK\a
_diffrn_radiation_wavelength 1.54178
_diffrn_reflns_av_R_equivalents 0.0896
_diffrn_reflns_av_sigmaI/netI 0.0978
_diffrn_reflns_limit_h_max 13
_diffrn_reflns_limit_h_min -16
_diffrn_reflns_limit_k_max 13
_diffrn_reflns_limit_k_min -9
_diffrn_reflns_limit_l_max 29
_diffrn_reflns_limit_l_min -29
_diffrn_reflns_number 26010
_diffrn_reflns_theta_full 65.00
_diffrn_reflns_theta_max 65.00
_diffrn_reflns_theta_min 6.55
_exptl_absorpt_coefficient_mu 3.503
_exptl_absorpt_correction_T_max 1.000
_exptl_absorpt_correction_T_min 0.632
_exptl_absorpt_correction_type empirical
_exptl_absorpt_process_details 'CrystalClear, Rigaku MSC, 2005'
_exptl_crystal_colour colorless
_exptl_crystal_density_diffrn 1.529
_exptl_crystal_density_method 'not measured'
_exptl_crystal_description parallelepiped
_exptl_crystal_F_000 1872
_exptl_crystal_size_max 0.18
_exptl_crystal_size_mid 0.14
_exptl_crystal_size_min 0.05
_refine_diff_density_max 0.755
_refine_diff_density_min -1.273
_refine_diff_density_rms 0.099
_refine_ls_extinction_method none
_refine_ls_goodness_of_fit_ref 1.054
_refine_ls_hydrogen_treatment refall
_refine_ls_matrix_type full
_refine_ls_number_parameters 623
_refine_ls_number_reflns 6453
_refine_ls_number_restraints 0
_refine_ls_restrained_S_all 1.054
_refine_ls_R_factor_all 0.0863
_refine_ls_R_factor_gt 0.0609
_refine_ls_shift/su_max 0.001
_refine_ls_shift/su_mean 0.000
_refine_ls_structure_factor_coef Fsqd
_refine_ls_weighting_details 'calc w=1/[\s^2^(Fo^2^)+(0.0661P)^2^+0.0000P] where P=(Fo^2^+2Fc^2^)/3'
_refine_ls_weighting_scheme calc
_refine_ls_wR_factor_gt 0.1335
_refine_ls_wR_factor_ref 0.1512
_reflns_number_gt 4420
_reflns_number_total 6453
_reflns_threshold_expression >2sigma(I)
_cod_data_source_file c2dt30547j.txt
_cod_data_source_block psxt3a
_cod_original_sg_symbol_H-M P2(1)/n
_cod_database_code 7019528

loop_
_symmetry_equiv_pos_as_xyz
'x, y, z'
'-x+1/2, y+1/2, -z+1/2'
'-x, -y, -z'
'x-1/2, -y-1/2, z-1/2'

loop_
_atom_site_label
_atom_site_type_symbol
_atom_site_fract_x
_atom_site_fract_y
_atom_site_fract_z
_atom_site_U_iso_or_equiv
_atom_site_adp_type
_atom_site_occupancy
_atom_site_symmetry_multiplicity
_atom_site_calc_flag
_atom_site_refinement_flags
Zn1 Zn 1.0000 0.0000 0.5000 0.0277(2) Uani 1 2 d S
Zn2 Zn 1.05119(4) 0.30055(5) 0.47162(2) 0.0294(2) Uani 1 1 d .
N1 N 0.7988(3) 0.1057(3) 0.61018(16) 0.0370(11) Uani 1 1 d .
O1 O 0.9052(2) 0.1227(2) 0.52757(10) 0.0294(7) Uani 1 1 d .
O2 O 0.9423(2) 0.3122(2) 0.50937(11) 0.0296(7) Uani 1 1 d .
Cl1 Cl 0.61481(12) -0.26248(13) 0.66298(6) 0.0801(5) Uani 1 1 d .
C1 C 0.8919(3) 0.2337(4) 0.52925(15) 0.0269(10) Uani 1 1 d .
C2 C 0.8128(3) 0.2832(4) 0.55531(16) 0.0279(11) Uani 1 1 d .
C3 C 0.7793(4) 0.3997(4) 0.54083(19) 0.0348(13) Uani 1 1 d .
C4 C 0.7136(3) 0.4575(5) 0.56609(19) 0.0384(12) Uani 1 1 d .
C5 C 0.6798(4) 0.3996(5) 0.6078(2) 0.0417(14) Uani 1 1 d .
C6 C 0.7068(3) 0.2839(4) 0.62295(18) 0.0375(12) Uani 1 1 d .
C7 C 0.7727(3) 0.2233(4) 0.59628(16) 0.0294(11) Uani 1 1 d .
C8 C 0.7617(3) 0.0381(4) 0.64989(17) 0.0340(11) Uani 1 1 d .
C9 C 0.7749(4) 0.0774(5) 0.70305(19) 0.0414(13) Uani 1 1 d .
C10 C 0.7395(4) 0.0130(5) 0.7427(2) 0.0503(15) Uani 1 1 d .
C11 C 0.6906(4) -0.0902(5) 0.7304(2) 0.0539(15) Uani 1 1 d .
C12 C 0.6786(4) -0.1302(4) 0.6774(2) 0.0487(14) Uani 1 1 d .
C13 C 0.7124(3) -0.0682(4) 0.63543(17) 0.0339(11) Uani 1 1 d .
C14 C 0.6987(3) -0.1139(4) 0.57792(17) 0.0493(14) Uani 1 1 d .
H14A H 0.6337 -0.1406 0.5683 0.074 Uiso 1 1 calc R
H14B H 0.7412 -0.1816 0.5747 0.074 Uiso 1 1 calc R
H14C H 0.7123 -0.0492 0.5535 0.074 Uiso 1 1 calc R
N21 N 0.9105(3) -0.0895(3) 0.33813(15) 0.0373(11) Uani 1 1 d .
O21 O 1.0485(2) 0.2234(2) 0.40349(11) 0.0386(8) Uani 1 1 d .
O22 O 0.9731(2) 0.0559(2) 0.42147(10) 0.0299(7) Uani 1 1 d .
Cl2 Cl 0.92646(10) -0.51250(10) 0.25627(5) 0.0534(4) Uani 1 1 d .
C21 C 1.0076(3) 0.1246(4) 0.38946(17) 0.0288(10) Uani 1 1 d .
C22 C 1.0033(3) 0.0919(4) 0.33125(15) 0.0276(10) Uani 1 1 d .
C23 C 1.0477(3) 0.1688(4) 0.29867(17) 0.0335(11) Uani 1 1 d .
C24 C 1.0489(4) 0.1456(5) 0.24428(19) 0.0390(13) Uani 1 1 d .
C25 C 1.0041(4) 0.0424(4) 0.22248(18) 0.0375(13) Uani 1 1 d .
C26 C 0.9607(3) -0.0336(4) 0.25316(17) 0.0310(11) Uani 1 1 d .
C27 C 0.9573(3) -0.0119(4) 0.30875(16) 0.0275(11) Uani 1 1 d .
C28 C 0.8626(3) -0.1946(4) 0.31622(15) 0.0291(11) Uani 1 1 d .
C29 C 0.7663(4) -0.1982(4) 0.30943(17) 0.0341(12) Uani 1 1 d .
C30 C 0.7197(4) -0.2985(5) 0.2861(2) 0.0416(14) Uani 1 1 d .
C31 C 0.7683(4) -0.3936(4) 0.26939(17) 0.0354(12) Uani 1 1 d .
C32 C 0.8648(3) -0.3890(4) 0.27729(16) 0.0324(11) Uani 1 1 d .
C33 C 0.9155(3) -0.2921(4) 0.30183(16) 0.0305(11) Uani 1 1 d .
C34 C 1.0200(3) -0.2914(4) 0.3124(2) 0.0503(14) Uani 1 1 d .
H34A H 1.0427 -0.3726 0.3222 0.075 Uiso 1 1 calc R
H34B H 1.0407 -0.2360 0.3422 0.075 Uiso 1 1 calc R
H34C H 1.0454 -0.2651 0.2799 0.075 Uiso 1 1 calc R
N41 N 1.2597(3) -0.0512(4) 0.56784(17) 0.0371(11) Uani 1 1 d .
H41N H 1.214(3) -0.039(5) 0.559(2) 0.048 Uiso 1 1 d .
O41 O 1.1713(2) 0.2968(2) 0.51492(10) 0.0313(7) Uani 1 1 d .
O42 O 1.1274(2) 0.1079(2) 0.52430(10) 0.0319(7) Uani 1 1 d .
Cl3 Cl 1.45811(9) -0.43590(10) 0.55908(5) 0.0491(4) Uani 1 1 d .
C41 C 1.1902(3) 0.1893(4) 0.53172(15) 0.0280(11) Uani 1 1 d .
C42 C 1.2849(3) 0.1641(4) 0.55933(15) 0.0268(10) Uani 1 1 d .
C43 C 1.3480(4) 0.2609(4) 0.56773(18) 0.0367(12) Uani 1 1 d .
C44 C 1.4364(4) 0.2461(5) 0.5938(2) 0.0461(14) Uani 1 1 d .
C45 C 1.4659(4) 0.1328(5) 0.6132(2) 0.0464(14) Uani 1 1 d .
C46 C 1.4076(4) 0.0369(4) 0.60482(18) 0.0360(12) Uani 1 1 d .
C47 C 1.3164(3) 0.0482(4) 0.57707(16) 0.0301(11) Uani 1 1 d .
C48 C 1.2852(3) -0.1685(4) 0.58667(17) 0.0326(11) Uani 1 1 d .
C49 C 1.2397(4) -0.2171(4) 0.62752(19) 0.0376(12) Uani 1 1 d .
C50 C 1.2607(4) -0.3340(4) 0.6461(2) 0.0405(13) Uani 1 1 d .
C51 C 1.3276(4) -0.4001(4) 0.62447(19) 0.0381(13) Uani 1 1 d .
C52 C 1.3724(3) -0.3503(4) 0.58463(17) 0.0355(12) Uani 1 1 d .
C53 C 1.3530(3) -0.2345(4) 0.56407(17) 0.0343(12) Uani 1 1 d .
C54 C 1.4018(3) -0.1860(4) 0.51903(16) 0.0399(12) Uani 1 1 d .
H54A H 1.3676 -0.1158 0.5029 0.060 Uiso 1 1 calc R
H54B H 1.4036 -0.2482 0.4914 0.060 Uiso 1 1 calc R
H54C H 1.4659 -0.1625 0.5334 0.060 Uiso 1 1 calc R
O1M O 1.0281(2) 0.4690(3) 0.44139(12) 0.0353(9) Uani 1 1 d .
C1M C 0.9404(4) 0.4901(4) 0.40762(18) 0.0536(16) Uani 1 1 d .
H1M1 H 0.9377 0.5739 0.3953 0.080 Uiso 1 1 calc R
H1M2 H 0.8884 0.4745 0.4283 0.080 Uiso 1 1 calc R
H1M3 H 0.9353 0.4364 0.3763 0.080 Uiso 1 1 calc R
H1N H 0.824(3) 0.071(4) 0.5881(17) 0.044(16) Uiso 1 1 d .
H21N H 0.906(3) -0.076(3) 0.3654(14) 0.018(13) Uiso 1 1 d .
H1OM H 1.043(4) 0.531(5) 0.453(2) 0.08(2) Uiso 1 1 d .
H3 H 0.800(2) 0.432(3) 0.5166(13) 0.009(11) Uiso 1 1 d .
H4 H 0.696(3) 0.545(4) 0.5562(17) 0.061(15) Uiso 1 1 d .
H5 H 0.642(3) 0.430(3) 0.6264(14) 0.022(12) Uiso 1 1 d .
H6 H 0.681(2) 0.242(3) 0.6538(13) 0.014(10) Uiso 1 1 d .
H9 H 0.812(3) 0.146(4) 0.7135(16) 0.045(14) Uiso 1 1 d .
H10 H 0.754(3) 0.045(4) 0.7763(19) 0.067(17) Uiso 1 1 d .
H11 H 0.663(3) -0.144(4) 0.7611(19) 0.076(16) Uiso 1 1 d .
H23 H 1.072(3) 0.247(4) 0.3161(15) 0.040(13) Uiso 1 1 d .
H24 H 1.070(3) 0.198(4) 0.2245(16) 0.038(14) Uiso 1 1 d .
H25 H 1.006(2) 0.026(3) 0.1868(14) 0.020(10) Uiso 1 1 d .
H26 H 0.923(3) -0.094(4) 0.2375(18) 0.059(16) Uiso 1 1 d .
H29 H 0.739(2) -0.131(3) 0.3233(12) 0.010(10) Uiso 1 1 d .
H30 H 0.662(3) -0.296(3) 0.2818(14) 0.013(12) Uiso 1 1 d .
H31 H 0.738(3) -0.461(4) 0.2532(15) 0.039(13) Uiso 1 1 d .
H43 H 1.324(3) 0.335(4) 0.5573(16) 0.044(14) Uiso 1 1 d .
H44 H 1.481(3) 0.303(4) 0.5975(18) 0.051(15) Uiso 1 1 d .
H45 H 1.527(3) 0.118(3) 0.6313(15) 0.030(12) Uiso 1 1 d .
H46 H 1.424(3) -0.043(4) 0.6181(15) 0.034(12) Uiso 1 1 d .
H49 H 1.194(3) -0.165(4) 0.6420(16) 0.043(14) Uiso 1 1 d .
H50 H 1.229(3) -0.364(4) 0.6761(18) 0.065(16) Uiso 1 1 d .
H51 H 1.337(3) -0.486(4) 0.6351(16) 0.042(13) Uiso 1 1 d .

loop_
_atom_site_aniso_label
_atom_site_aniso_U_11
_atom_site_aniso_U_22
_atom_site_aniso_U_33
_atom_site_aniso_U_23
_atom_site_aniso_U_13
_atom_site_aniso_U_12
Zn1 0.0427(6) 0.0185(5) 0.0210(4) -0.0001(3) 0.0016(4) 0.0010(4)
Zn2 0.0437(5) 0.0183(4) 0.0258(3) -0.0019(2) 0.0033(3) -0.0018(3)
N1 0.057(3) 0.023(2) 0.035(2) 0.0003(19) 0.018(2) -0.001(2)
O1 0.0412(19) 0.0189(16) 0.0274(15) 0.0000(13) 0.0020(14) 0.0010(14)
O2 0.041(2) 0.0164(16) 0.0326(16) 0.0018(13) 0.0095(15) -0.0035(14)
Cl1 0.1109(14) 0.0493(9) 0.0821(11) 0.0044(8) 0.0198(10) -0.0399(9)
C1 0.041(3) 0.018(2) 0.021(2) 0.0000(19) 0.000(2) 0.000(2)
C2 0.040(3) 0.017(2) 0.025(2) -0.0054(18) -0.001(2) -0.001(2)
C3 0.049(4) 0.023(3) 0.030(3) 0.003(2) 0.000(2) -0.003(2)
C4 0.045(3) 0.024(3) 0.044(3) -0.007(2) -0.001(3) 0.006(3)
C5 0.041(4) 0.046(3) 0.039(3) -0.013(3) 0.006(3) 0.004(3)
C6 0.050(4) 0.032(3) 0.030(3) -0.003(2) 0.004(2) -0.002(2)
C7 0.039(3) 0.019(2) 0.029(2) -0.0035(19) -0.002(2) -0.002(2)
C8 0.042(3) 0.027(3) 0.033(2) 0.007(2) 0.007(2) 0.000(2)
C9 0.045(4) 0.041(3) 0.036(3) -0.008(2) 0.001(2) -0.013(3)
C10 0.062(4) 0.064(4) 0.026(3) 0.002(3) 0.009(3) -0.014(3)
C11 0.073(4) 0.054(4) 0.037(3) 0.014(3) 0.012(3) -0.010(3)
C12 0.064(4) 0.035(3) 0.047(3) 0.010(2) 0.007(3) -0.016(3)
C13 0.038(3) 0.031(3) 0.032(2) 0.003(2) 0.004(2) -0.001(2)
C14 0.070(4) 0.035(3) 0.043(3) -0.007(2) 0.004(3) -0.013(3)
N21 0.062(3) 0.030(2) 0.019(2) -0.0041(19) 0.004(2) -0.015(2)
O21 0.061(2) 0.0241(18) 0.0312(16) -0.0043(14) 0.0086(16) -0.0106(16)
O22 0.048(2) 0.0209(16) 0.0199(14) -0.0009(13) -0.0004(14) -0.0066(15)
Cl2 0.0689(10) 0.0336(7) 0.0573(8) -0.0177(6) 0.0072(7) 0.0041(6)
C21 0.033(3) 0.023(3) 0.030(2) 0.001(2) 0.002(2) 0.003(2)
C22 0.042(3) 0.018(2) 0.022(2) 0.0002(18) 0.000(2) -0.001(2)
C23 0.045(3) 0.025(3) 0.029(2) 0.002(2) 0.003(2) 0.000(2)
C24 0.054(4) 0.034(3) 0.029(3) 0.006(2) 0.005(2) -0.005(3)
C25 0.057(4) 0.035(3) 0.019(2) -0.002(2) 0.000(2) 0.000(3)
C26 0.040(3) 0.030(3) 0.023(2) -0.004(2) 0.000(2) 0.001(2)
C27 0.039(3) 0.018(2) 0.024(2) -0.0013(18) 0.001(2) 0.003(2)
C28 0.045(3) 0.021(3) 0.020(2) -0.0004(18) 0.001(2) -0.002(2)
C29 0.053(4) 0.022(3) 0.027(2) -0.002(2) 0.005(2) 0.006(2)
C30 0.039(4) 0.040(3) 0.044(3) 0.005(2) -0.001(3) -0.008(3)
C31 0.052(4) 0.024(3) 0.027(2) 0.000(2) -0.005(2) -0.008(3)
C32 0.048(3) 0.021(3) 0.026(2) -0.0017(19) -0.002(2) 0.001(2)
C33 0.033(3) 0.028(3) 0.028(2) -0.001(2) -0.004(2) -0.005(2)
C34 0.053(4) 0.039(3) 0.057(3) -0.007(2) -0.001(3) -0.001(3)
N41 0.039(3) 0.022(2) 0.046(2) 0.0067(18) -0.008(2) 0.002(2)
O41 0.044(2) 0.0140(16) 0.0346(16) 0.0020(13) 0.0000(15) -0.0010(14)
O42 0.040(2) 0.0230(17) 0.0309(16) 0.0008(13) -0.0015(14) -0.0035(15)
Cl3 0.0620(9) 0.0316(7) 0.0505(7) -0.0043(6) -0.0033(7) 0.0130(6)
C41 0.042(3) 0.021(2) 0.021(2) -0.0021(18) 0.005(2) 0.000(2)
C42 0.034(3) 0.023(2) 0.023(2) 0.0008(19) 0.002(2) 0.006(2)
C43 0.047(4) 0.019(3) 0.041(3) -0.004(2) -0.005(2) -0.001(2)
C44 0.043(4) 0.029(3) 0.061(3) -0.006(3) -0.011(3) -0.012(3)
C45 0.052(4) 0.030(3) 0.051(3) -0.002(2) -0.016(3) 0.005(3)
C46 0.047(3) 0.023(3) 0.036(3) -0.004(2) -0.005(2) -0.003(3)
C47 0.041(3) 0.021(2) 0.028(2) -0.0022(19) 0.002(2) -0.001(2)
C48 0.048(3) 0.016(2) 0.030(2) 0.0008(19) -0.011(2) 0.002(2)
C49 0.045(3) 0.028(3) 0.038(3) 0.000(2) -0.001(3) 0.000(2)
C50 0.050(4) 0.030(3) 0.039(3) 0.010(2) -0.001(3) -0.005(3)
C51 0.050(4) 0.020(3) 0.040(3) 0.006(2) -0.009(2) 0.001(2)
C52 0.044(3) 0.023(3) 0.035(2) -0.005(2) -0.010(2) 0.005(2)
C53 0.052(3) 0.016(2) 0.030(2) 0.001(2) -0.010(2) -0.002(2)
C54 0.055(3) 0.031(3) 0.031(2) 0.002(2) -0.006(2) 0.005(2)
O1M 0.049(2) 0.0183(18) 0.0361(18) -0.0009(15) -0.0022(16) -0.0021(16)
C1M 0.082(4) 0.035(3) 0.038(3) 0.006(2) -0.015(3) 0.005(3)

loop_
_atom_type_symbol
_atom_type_description
_atom_type_scat_dispersion_real
_atom_type_scat_dispersion_imag
_atom_type_scat_source
C C 0.0181 0.0091 'International Tables Vol C Tables 4.2.6.8 and 6.1.1.4'
H H 0.0000 0.0000 'International Tables Vol C Tables 4.2.6.8 and 6.1.1.4'
N N 0.0311 0.0180 'International Tables Vol C Tables 4.2.6.8 and 6.1.1.4'
O O 0.0492 0.0322 'International Tables Vol C Tables 4.2.6.8 and 6.1.1.4'
Cl Cl 0.3639 0.7018 'International Tables Vol C Tables 4.2.6.8 and 6.1.1.4'
Zn Zn -1.5491 0.6778 'International Tables Vol C Tables 4.2.6.8 and 6.1.1.4'

loop_
_geom_angle_atom_site_label_1
_geom_angle_atom_site_label_2
_geom_angle_atom_site_label_3
_geom_angle
_geom_angle_site_symmetry_1
_geom_angle_site_symmetry_3
O22 Zn1 O22 180.000(1) . 3_756
O22 Zn1 O1 86.02(10) . 3_756
O22 Zn1 O1 93.98(10) 3_756 3_756
O22 Zn1 O1 93.98(10) . .
O22 Zn1 O1 86.02(10) 3_756 .
O1 Zn1 O1 180.00(12) 3_756 .
O22 Zn1 O42 81.89(10) . 3_756
O22 Zn1 O42 98.11(10) 3_756 3_756
O1 Zn1 O42 96.26(10) 3_756 3_756
O1 Zn1 O42 83.74(10) . 3_756
O22 Zn1 O42 98.11(10) . .
O22 Zn1 O42 81.89(10) 3_756 .
O1 Zn1 O42 83.74(10) 3_756 .
O1 Zn1 O42 96.26(10) . .
O42 Zn1 O42 180.00(9) 3_756 .
O21 Zn2 O41 113.85(13) . .
O21 Zn2 O2 123.01(13) . .
O41 Zn2 O2 117.06(12) . .
O21 Zn2 O1M 95.78(13) . .
O41 Zn2 O1M 108.70(13) . .
O2 Zn2 O1M 90.95(12) . .
C7 N1 C8 124.3(4) . .
C7 N1 H1N 114(3) . .
C8 N1 H1N 119(3) . .
C1 O1 Zn1 139.3(3) . .
C1 O2 Zn2 133.0(3) . .
O1 C1 O2 124.3(4) . .
O1 C1 C2 120.5(4) . .
O2 C1 C2 115.2(4) . .
C7 C2 C3 117.5(4) . .
C7 C2 C1 123.7(4) . .
C3 C2 C1 118.7(4) . .
C4 C3 C2 123.1(5) . .
C4 C3 H3 119(3) . .
C2 C3 H3 118(3) . .
C3 C4 C5 118.0(5) . .
C3 C4 H4 120(2) . .
C5 C4 H4 122(2) . .
C4 C5 C6 122.1(5) . .
C4 C5 H5 124(3) . .
C6 C5 H5 114(3) . .
C5 C6 C7 120.0(5) . .
C5 C6 H6 121(2) . .
C7 C6 H6 119(2) . .
N1 C7 C6 120.6(4) . .
N1 C7 C2 120.2(4) . .
C6 C7 C2 119.2(4) . .
C9 C8 C13 120.8(4) . .
C9 C8 N1 119.4(4) . .
C13 C8 N1 119.8(4) . .
C10 C9 C8 120.6(5) . .
C10 C9 H9 118(3) . .
C8 C9 H9 121(3) . .
C11 C10 C9 120.4(5) . .
C11 C10 H10 126(3) . .
C9 C10 H10 113(3) . .
C10 C11 C12 118.9(5) . .
C10 C11 H11 122(3) . .
C12 C11 H11 119(3) . .
C11 C12 C13 123.2(5) . .
C11 C12 Cl1 117.6(4) . .
C13 C12 Cl1 119.2(4) . .
C12 C13 C8 116.0(4) . .
C12 C13 C14 122.3(4) . .
C8 C13 C14 121.7(4) . .
C13 C14 H14A 109.5 . .
C13 C14 H14B 109.5 . .
H14A C14 H14B 109.5 . .
C13 C14 H14C 109.5 . .
H14A C14 H14C 109.5 . .
H14B C14 H14C 109.5 . .
C27 N21 C28 123.9(4) . .
C27 N21 H21N 119(3) . .
C28 N21 H21N 116(3) . .
C21 O21 Zn2 126.1(3) . .
C21 O22 Zn1 139.2(3) . .
O22 C21 O21 123.9(4) . .
O22 C21 C22 120.3(4) . .
O21 C21 C22 115.8(4) . .
C23 C22 C27 119.8(4) . .
C23 C22 C21 117.3(4) . .
C27 C22 C21 122.9(4) . .
C24 C23 C22 121.7(5) . .
C24 C23 H23 122(2) . .
C22 C23 H23 115(2) . .
C23 C24 C25 118.1(5) . .
C23 C24 H24 120(3) . .
C25 C24 H24 122(3) . .
C26 C25 C24 121.3(4) . .
C26 C25 H25 120(2) . .
C24 C25 H25 119(2) . .
C25 C26 C27 122.0(5) . .
C25 C26 H26 121(3) . .
C27 C26 H26 116(3) . .
N21 C27 C22 122.8(4) . .
N21 C27 C26 120.2(4) . .
C22 C27 C26 117.0(4) . .
C29 C28 C33 121.4(4) . .
C29 C28 N21 119.8(4) . .
C33 C28 N21 118.8(4) . .
C28 C29 C30 119.8(5) . .
C28 C29 H29 113(2) . .
C30 C29 H29 127(2) . .
C31 C30 C29 120.9(5) . .
C31 C30 H30 122(3) . .
C29 C30 H30 117(3) . .
C30 C31 C32 118.4(5) . .
C30 C31 H31 122(3) . .
C32 C31 H31 119(3) . .
C31 C32 C33 123.4(4) . .
C31 C32 Cl2 118.0(3) . .
C33 C32 Cl2 118.7(4) . .
C32 C33 C28 116.1(4) . .
C32 C33 C34 122.5(4) . .
C28 C33 C34 121.4(4) . .
C33 C34 H34A 109.5 . .
C33 C34 H34B 109.5 . .
H34A C34 H34B 109.5 . .
C33 C34 H34C 109.5 . .
H34A C34 H34C 109.5 . .
H34B C34 H34C 109.5 . .
C47 N41 C48 124.3(4) . .
C47 N41 H41N 115(5) . .
C48 N41 H41N 119(5) . .
C41 O41 Zn2 109.9(3) . .
C41 O42 Zn1 166.5(3) . .
O42 C41 O41 119.9(4) . .
O42 C41 C42 121.9(4) . .
O41 C41 C42 118.2(4) . .
C43 C42 C47 118.5(4) . .
C43 C42 C41 117.6(4) . .
C47 C42 C41 123.9(4) . .
C44 C43 C42 121.5(5) . .
C44 C43 H43 122(3) . .
C42 C43 H43 116(3) . .
C43 C44 C45 119.8(5) . .
C43 C44 H44 125(3) . .
C45 C44 H44 115(3) . .
C46 C45 C44 120.2(5) . .
C46 C45 H45 117(2) . .
C44 C45 H45 123(2) . .
C45 C46 C47 121.6(5) . .
C45 C46 H46 124(2) . .
C47 C46 H46 115(2) . .
N41 C47 C46 120.3(4) . .
N41 C47 C42 121.4(4) . .
C46 C47 C42 118.3(4) . .
C49 C48 C53 121.0(4) . .
C49 C48 N41 118.3(4) . .
C53 C48 N41 120.7(4) . .
C48 C49 C50 120.1(5) . .
C48 C49 H49 117(2) . .
C50 C49 H49 123(2) . .
C51 C50 C49 119.8(5) . .
C51 C50 H50 123(3) . .
C49 C50 H50 117(3) . .
C52 C51 C50 119.3(5) . .
C52 C51 H51 121(2) . .
C50 C51 H51 119(3) . .
C51 C52 C53 123.1(4) . .
C51 C52 Cl3 118.0(4) . .
C53 C52 Cl3 118.9(4) . .
C48 C53 C52 116.7(4) . .
C48 C53 C54 122.4(4) . .
C52 C53 C54 120.9(4) . .
C53 C54 H54A 109.5 . .
C53 C54 H54B 109.5 . .
H54A C54 H54B 109.5 . .
C53 C54 H54C 109.5 . .
H54A C54 H54C 109.5 . .
H54B C54 H54C 109.5 . .
C1M O1M Zn2 117.1(3) . .
C1M O1M H1OM 105(4) . .
Zn2 O1M H1OM 132(4) . .
O1M C1M H1M1 109.5 . .
O1M C1M H1M2 109.5 . .
H1M1 C1M H1M2 109.5 . .
O1M C1M H1M3 109.5 . .
H1M1 C1M H1M3 109.5 . .
H1M2 C1M H1M3 109.5 . .

loop_
_geom_bond_atom_site_label_1
_geom_bond_atom_site_label_2
_geom_bond_distance
_geom_bond_site_symmetry_2
Zn1 O22 2.044(2) .
Zn1 O22 2.044(2) 3_756
Zn1 O1 2.110(3) 3_756
Zn1 O1 2.110(3) .
Zn1 O42 2.207(3) 3_756
Zn1 O42 2.207(3) .
Zn2 O21 1.901(3) .
Zn2 O41 1.913(3) .
Zn2 O2 1.940(3) .
Zn2 O1M 2.030(3) .
N1 C7 1.391(5) .
N1 C8 1.406(5) .
N1 H1N 0.80(4) .
O1 C1 1.251(4) .
O2 C1 1.277(4) .
Cl1 C12 1.745(5) .
C1 C2 1.491(6) .
C2 C7 1.408(5) .
C2 C3 1.412(6) .
C3 C4 1.367(6) .
C3 H3 0.80(3) .
C4 C5 1.369(6) .
C4 H4 1.03(4) .
C5 C6 1.382(6) .
C5 H5 0.83(4) .
C6 C7 1.403(6) .
C6 H6 1.01(3) .
C8 C9 1.386(6) .
C8 C13 1.401(6) .
C9 C10 1.375(6) .
C9 H9 0.95(4) .
C10 C11 1.359(7) .
C10 H10 0.91(5) .
C11 C12 1.384(6) .
C11 H11 1.09(5) .
C12 C13 1.397(5) .
C13 C14 1.512(6) .
C14 H14A 0.9800 .
C14 H14B 0.9800 .
C14 H14C 0.9800 .
N21 C27 1.368(5) .
N21 C28 1.428(5) .
N21 H21N 0.71(3) .
O21 C21 1.273(5) .
O22 C21 1.255(4) .
Cl2 C32 1.754(4) .
C21 C22 1.492(5) .
C22 C23 1.393(5) .
C22 C27 1.410(5) .
C23 C24 1.385(6) .
C23 H23 1.01(4) .
C24 C25 1.391(6) .
C24 H24 0.85(4) .
C25 C26 1.349(6) .
C25 H25 0.91(3) .
C26 C27 1.417(5) .
C26 H26 0.92(5) .
C28 C29 1.375(6) .
C28 C33 1.399(5) .
C29 C30 1.387(6) .
C29 H29 0.93(3) .
C30 C31 1.364(6) .
C30 H30 0.83(3) .
C31 C32 1.377(6) .
C31 H31 0.93(4) .
C32 C33 1.396(5) .
C33 C34 1.492(6) .
C34 H34A 0.9800 .
C34 H34B 0.9800 .
C34 H34C 0.9800 .
N41 C47 1.375(6) .
N41 C48 1.418(5) .
N41 H41N 0.68(4) .
O41 C41 1.284(4) .
O42 C41 1.275(5) .
Cl3 C52 1.746(4) .
C41 C42 1.470(5) .
C42 C43 1.405(6) .
C42 C47 1.417(5) .
C43 C44 1.359(6) .
C43 H43 0.92(4) .
C44 C45 1.395(6) .
C44 H44 0.90(4) .
C45 C46 1.355(6) .
C45 H45 0.95(4) .
C46 C47 1.405(6) .
C46 H46 0.96(4) .
C48 C49 1.393(6) .
C48 C53 1.400(6) .
C49 C50 1.399(6) .
C49 H49 0.98(4) .
C50 C51 1.379(6) .
C50 H50 0.99(4) .
C51 C52 1.374(6) .
C51 H51 1.00(4) .
C52 C53 1.400(6) .
C53 C54 1.504(6) .
C54 H54A 0.9800 .
C54 H54B 0.9800 .
C54 H54C 0.9800 .
O1M C1M 1.440(5) .
O1M H1OM 0.77(5) .
C1M H1M1 0.9800 .
C1M H1M2 0.9800 .
C1M H1M3 0.9800 .
